data_4061065
loop_
_publ_author_name
'Guo, Rongwei'
'Lough, Alan J.'
'Morris, Robert H.'
'Song, Datong'

_publ_section_title
;
 Asymmetric Hydrogenation of Ketones Catalyzed by Ruthenium Hydride Complexes
 of a Beta-aminophosphine Ligand Derived from Norephedrine
;
_journal_coden_ASTM ORGND7
_journal_issue 23
_journal_name_full Organometallics
_journal_page_first 5524
_journal_page_last 5529
_journal_paper_doi 10.1021/om049460h
_journal_volume 23
_journal_year 2004
_chemical_formula_sum 'C46 H55 Cl N2 O P2 Ru'
_chemical_formula_weight 850.38
_space_group_IT_number 4
_symmetry_cell_setting monoclinic
_symmetry_space_group_name_Hall 'P 2yb'
_symmetry_space_group_name_H-M 'P 1 21 1'
_cell_angle_alpha 90.00
_cell_angle_beta 114.46(3)
_cell_angle_gamma 90.00
_cell_formula_units_Z 2
_cell_length_a 14.942(3)
_cell_length_b 9.6865(19)
_cell_length_c 16.344(3)
_cell_measurement_temperature 293(2)
_cell_volume 2153.2(7)
_diffrn_ambient_temperature 293(2)
_exptl_crystal_density_diffrn 1.312
_cod_depositor_comments
;
The following automatic conversions were performed:
'_symmetry_cell_setting' value 'Monoclinic' changed to 'monoclinic'
according to '/home/saulius/struct/CIF-dictionaries/cif_core.dic'
dictionary named 'cif_core.dic' version 2.4.1 from 2010-06-29.

Automatic conversion script
Id: cif_fix_enum 1527 2010-12-29 10:47:43Z saulius 
;
_cod_original_sg_symbol_H-M 'P 21'
_cod_database_code 4061065

loop_
_symmetry_equiv_pos_as_xyz
'x, y, z'
'-x, y+1/2, -z'

loop_
_atom_site_label
_atom_site_type_symbol
_atom_site_fract_x
_atom_site_fract_y
_atom_site_fract_z
_atom_site_U_iso_or_equiv
_atom_site_adp_type
_atom_site_occupancy
_atom_site_symmetry_multiplicity
_atom_site_calc_flag
_atom_site_refinement_flags
_atom_site_disorder_assembly
_atom_site_disorder_group
Ru1 Ru -1.48702(2) -0.53120(4) 0.15493(2) 0.02370(9) Uani 1 1 d . . .
Cl1 Cl -1.50491(9) -0.37167(12) 0.02183(7) 0.0315(3) Uani 1 1 d . . .
P1 P -1.60924(9) -0.44242(12) 0.18127(7) 0.0246(3) Uani 1 1 d . . .
P2 P -1.35893(9) -0.45318(13) 0.27305(8) 0.0257(3) Uani 1 1 d . . .
N1 N -1.6053(3) -0.6311(4) 0.0438(3) 0.0273(9) Uani 1 1 d . . .
H1A H -1.6128 -0.5877 -0.0073 0.033 Uiso 1 1 calc R . .
H1E H -1.5871 -0.7185 0.0399 0.033 Uiso 1 1 calc R . .
N2 N -1.3746(3) -0.6244(4) 0.1197(3) 0.0290(9) Uani 1 1 d . . .
H2A H -1.3678 -0.7137 0.1364 0.035 Uiso 1 1 calc R . .
H2C H -1.3954 -0.6218 0.0596 0.035 Uiso 1 1 calc R . .
O1 O -0.9018(8) 0.1199(11) 0.2616(7) 0.066(3) Uiso 0.50 1 d P . .
O1A O -0.9589(11) 0.1109(15) 0.2326(9) 0.104(4) Uiso 0.50 1 d P . .
C1 C -1.7811(4) -0.6828(6) -0.0401(3) 0.0423(13) Uani 1 1 d . . .
H1B H -1.7652 -0.7732 -0.0542 0.064 Uiso 1 1 calc R . .
H1C H -1.7856 -0.6196 -0.0869 0.064 Uiso 1 1 calc R . .
H1D H -1.8430 -0.6860 -0.0353 0.064 Uiso 1 1 calc R . .
C2 C -1.7011(3) -0.6347(5) 0.0488(3) 0.0277(10) Uani 1 1 d . . .
H2B H -1.6973 -0.7005 0.0957 0.033 Uiso 1 1 calc R . .
C3 C -1.7207(3) -0.4910(4) 0.0768(3) 0.0277(11) Uani 1 1 d . . .
H3A H -1.7217 -0.4278 0.0296 0.033 Uiso 1 1 calc R . .
C4 C -1.8200(3) -0.4763(5) 0.0803(3) 0.0288(10) Uani 1 1 d . . .
C5 C -1.8757(4) -0.3576(6) 0.0484(4) 0.0416(13) Uani 1 1 d . . .
H5A H -1.8527 -0.2884 0.0226 0.050 Uiso 1 1 calc R . .
C6 C -1.9645(4) -0.3404(7) 0.0543(5) 0.0613(18) Uani 1 1 d . . .
H6A H -2.0006 -0.2599 0.0330 0.074 Uiso 1 1 calc R . .
C7 C -2.0002(5) -0.4434(8) 0.0921(5) 0.0593(17) Uani 1 1 d . . .
H7A H -2.0600 -0.4319 0.0963 0.071 Uiso 1 1 calc R . .
C8 C -1.9471(4) -0.5613(6) 0.1231(4) 0.0424(15) Uani 1 1 d . . .
H8A H -1.9710 -0.6310 0.1477 0.051 Uiso 1 1 calc R . .
C9 C -1.8578(3) -0.5774(5) 0.1178(3) 0.0328(11) Uani 1 1 d . . .
H9A H -1.8219 -0.6578 0.1400 0.039 Uiso 1 1 calc R . .
C10 C -1.6402(3) -0.4957(4) 0.2742(3) 0.0294(11) Uani 1 1 d . . .
C11 C -1.7165(4) -0.4341(5) 0.2891(3) 0.0338(11) Uani 1 1 d . . .
H11A H -1.7520 -0.3627 0.2518 0.041 Uiso 1 1 calc R . .
C12 C -1.7407(4) -0.4775(5) 0.3588(3) 0.0393(12) Uani 1 1 d . . .
H12A H -1.7940 -0.4390 0.3661 0.047 Uiso 1 1 calc R . .
C13 C -1.6837(4) -0.5798(6) 0.4173(4) 0.0451(14) Uani 1 1 d . . .
H13A H -1.6980 -0.6079 0.4650 0.054 Uiso 1 1 calc R . .
C14 C -1.6065(4) -0.6395(6) 0.4050(4) 0.0469(14) Uani 1 1 d . . .
H14A H -1.5679 -0.7063 0.4449 0.056 Uiso 1 1 calc R . .
C15 C -1.5864(4) -0.5990(5) 0.3324(3) 0.0345(11) Uani 1 1 d . . .
H15A H -1.5360 -0.6422 0.3228 0.041 Uiso 1 1 calc R . .
C16 C -1.6117(3) -0.2543(5) 0.1911(3) 0.0275(10) Uani 1 1 d . . .
C17 C -1.5710(4) -0.1934(5) 0.2763(3) 0.0353(11) Uani 1 1 d . . .
H17A H -1.5538 -0.2481 0.3273 0.042 Uiso 1 1 calc R . .
C18 C -1.5560(4) -0.0491(6) 0.2853(3) 0.0434(13) Uani 1 1 d . . .
H18A H -1.5291 -0.0091 0.3421 0.052 Uiso 1 1 calc R . .
C19 C -1.5810(4) 0.0315(6) 0.2105(4) 0.0465(13) Uani 1 1 d . . .
H19A H -1.5708 0.1264 0.2168 0.056 Uiso 1 1 calc R . .
C20 C -1.6214(4) -0.0267(8) 0.1252(3) 0.0438(11) Uani 1 1 d . . .
H20A H -1.6386 0.0290 0.0746 0.053 Uiso 1 1 calc R . .
C21 C -1.6359(4) -0.1676(5) 0.1159(3) 0.0343(11) Uani 1 1 d . . .
H21A H -1.6622 -0.2060 0.0586 0.041 Uiso 1 1 calc R . .
C22 C -1.1993(4) -0.6395(6) 0.1440(4) 0.0436(14) Uani 1 1 d . . .
H22A H -1.2193 -0.6487 0.0804 0.065 Uiso 1 1 calc R . .
H22B H -1.1930 -0.7294 0.1706 0.065 Uiso 1 1 calc R . .
H22C H -1.1371 -0.5927 0.1700 0.065 Uiso 1 1 calc R . .
C23 C -1.2764(3) -0.5560(5) 0.1618(3) 0.0280(11) Uani 1 1 d . . .
H23A H -1.2815 -0.4647 0.1344 0.034 Uiso 1 1 calc R . .
C24 C -1.2501(3) -0.5364(8) 0.2613(3) 0.0303(9) Uani 1 1 d . . .
H24A H -1.2456 -0.6297 0.2859 0.036 Uiso 1 1 calc R . .
C25 C -1.1530(4) -0.4704(6) 0.3155(3) 0.0416(13) Uani 1 1 d . . .
C26 C -1.1002(4) -0.5080(8) 0.4049(4) 0.060(2) Uani 1 1 d . . .
H26A H -1.1237 -0.5789 0.4291 0.072 Uiso 1 1 calc R . .
C27 C -1.0140(5) -0.4426(12) 0.4584(5) 0.094(3) Uani 1 1 d . . .
H27A H -0.9819 -0.4669 0.5187 0.113 Uiso 1 1 calc R . .
C28 C -0.9760(5) -0.3450(10) 0.4249(6) 0.083(3) Uani 1 1 d . . .
H28A H -0.9159 -0.3052 0.4612 0.100 Uiso 1 1 calc R . .
C29 C -1.0250(5) -0.3024(9) 0.3364(6) 0.079(3) Uani 1 1 d . . .
H29A H -0.9994 -0.2324 0.3136 0.095 Uiso 1 1 calc R . .
C30 C -1.1147(4) -0.3671(7) 0.2815(4) 0.0517(15) Uani 1 1 d . . .
H30A H -1.1482 -0.3397 0.2220 0.062 Uiso 1 1 calc R . .
C31 C -1.3228(3) -0.2711(5) 0.2907(3) 0.0307(10) Uani 1 1 d . . .
C32 C -1.2509(4) -0.2171(6) 0.3692(3) 0.0397(12) Uani 1 1 d . . .
H32A H -1.2194 -0.2748 0.4183 0.048 Uiso 1 1 calc R . .
C33 C -1.2253(4) -0.0788(6) 0.3756(4) 0.0518(16) Uani 1 1 d . . .
H33A H -1.1784 -0.0436 0.4292 0.062 Uiso 1 1 calc R . .
C34 C -1.2698(5) 0.0066(6) 0.3021(4) 0.0553(17) Uani 1 1 d . . .
H34A H -1.2512 0.0988 0.3055 0.066 Uiso 1 1 calc R . .
C35 C -1.3420(4) -0.0444(8) 0.2233(4) 0.0441(12) Uani 1 1 d . . .
H35A H -1.3723 0.0133 0.1739 0.053 Uiso 1 1 calc R . .
C36 C -1.3689(4) -0.1815(5) 0.2185(3) 0.0333(11) Uani 1 1 d . . .
H36A H -1.4187 -0.2148 0.1660 0.040 Uiso 1 1 calc R . .
C37 C -1.3423(3) -0.5154(7) 0.3853(3) 0.0329(11) Uani 1 1 d . . .
C38 C -1.3330(4) -0.6564(6) 0.4007(3) 0.0400(13) Uani 1 1 d . . .
H38A H -1.3313 -0.7146 0.3561 0.048 Uiso 1 1 calc R . .
C39 C -1.3261(4) -0.7123(7) 0.4809(4) 0.0497(15) Uani 1 1 d . . .
H39A H -1.3195 -0.8072 0.4900 0.060 Uiso 1 1 calc R . .
C40 C -1.3291(5) -0.6269(7) 0.5477(4) 0.0592(19) Uani 1 1 d . . .
H40A H -1.3221 -0.6635 0.6026 0.071 Uiso 1 1 calc R . .
C41 C -1.3425(5) -0.4882(7) 0.5319(4) 0.059(2) Uani 1 1 d . . .
H41A H -1.3469 -0.4309 0.5757 0.071 Uiso 1 1 calc R . .
C42 C -1.3496(4) -0.4314(6) 0.4510(3) 0.0434(13) Uani 1 1 d . . .
H42A H -1.3592 -0.3370 0.4411 0.052 Uiso 1 1 calc R . .
C43 C -0.9482(7) 0.2496(10) 0.3574(6) 0.090(2) Uiso 1 1 d . . .
C44 C -0.8959(16) 0.137(2) 0.3342(14) 0.095(6) Uiso 0.50 1 d P . .
C44A C -0.9493(17) 0.114(2) 0.3201(15) 0.100(6) Uiso 0.50 1 d P . .
C46 C -0.9115(10) -0.011(2) 0.2143(9) 0.165(5) Uiso 1 1 d . . .
C47 C -0.8442(8) 0.0071(14) 0.1724(7) 0.141(4) Uiso 1 1 d . . .
H47A H -0.8205 -0.0813 0.1636 0.212 Uiso 1 1 calc R . .
H47B H -0.7897 0.0629 0.2104 0.212 Uiso 1 1 calc R . .
H47C H -0.8775 0.0520 0.1154 0.212 Uiso 1 1 calc R . .
H1RU H -1.477(3) -0.667(4) 0.221(3) 0.014(10) Uiso 1 1 d . . .

loop_
_atom_site_aniso_label
_atom_site_aniso_U_11
_atom_site_aniso_U_22
_atom_site_aniso_U_33
_atom_site_aniso_U_23
_atom_site_aniso_U_13
_atom_site_aniso_U_12
Ru1 0.02656(16) 0.01987(16) 0.02848(15) -0.00059(18) 0.01519(13) -0.00035(18)
Cl1 0.0378(6) 0.0296(6) 0.0302(5) 0.0036(5) 0.0172(5) -0.0023(5)
P1 0.0288(6) 0.0199(6) 0.0302(6) -0.0003(5) 0.0173(5) -0.0003(5)
P2 0.0301(6) 0.0233(6) 0.0262(5) 0.0013(5) 0.0141(5) 0.0018(5)
N1 0.027(2) 0.025(2) 0.035(2) -0.0045(16) 0.0181(18) -0.0008(16)
N2 0.026(2) 0.028(2) 0.034(2) -0.0075(17) 0.0124(18) -0.0008(16)
C1 0.031(3) 0.050(3) 0.051(3) -0.023(3) 0.022(2) -0.011(2)
C2 0.022(2) 0.022(2) 0.041(3) -0.006(2) 0.015(2) -0.0028(19)
C3 0.028(2) 0.027(3) 0.031(2) 0.0017(18) 0.014(2) 0.0027(17)
C4 0.030(2) 0.030(3) 0.028(2) -0.0028(18) 0.013(2) 0.0023(19)
C5 0.033(3) 0.037(3) 0.061(3) 0.015(3) 0.027(3) 0.009(2)
C6 0.044(3) 0.056(4) 0.098(5) 0.030(4) 0.044(4) 0.023(3)
C7 0.043(3) 0.064(4) 0.087(4) 0.017(4) 0.044(3) 0.012(3)
C8 0.039(3) 0.045(4) 0.054(3) 0.003(3) 0.031(3) -0.001(2)
C9 0.030(2) 0.029(3) 0.042(3) -0.0036(19) 0.017(2) 0.0023(19)
C10 0.034(2) 0.028(3) 0.031(2) -0.0038(18) 0.018(2) -0.0052(18)
C11 0.041(3) 0.030(3) 0.037(2) -0.004(2) 0.024(2) -0.003(2)
C12 0.047(3) 0.037(3) 0.046(3) -0.011(2) 0.031(3) -0.011(2)
C13 0.058(4) 0.048(4) 0.043(3) 0.002(2) 0.035(3) -0.010(3)
C14 0.063(4) 0.041(3) 0.048(3) 0.011(3) 0.034(3) 0.002(3)
C15 0.043(3) 0.028(3) 0.043(3) 0.000(2) 0.028(3) -0.004(2)
C16 0.028(2) 0.024(2) 0.037(2) 0.000(2) 0.021(2) 0.0009(19)
C17 0.039(3) 0.028(3) 0.044(3) 0.000(2) 0.022(2) 0.000(2)
C18 0.054(3) 0.032(3) 0.053(3) -0.015(3) 0.030(3) -0.010(3)
C19 0.057(3) 0.020(3) 0.071(4) 0.000(3) 0.036(3) 0.001(2)
C20 0.058(3) 0.026(2) 0.056(3) 0.009(4) 0.032(2) 0.004(4)
C21 0.043(3) 0.021(3) 0.039(3) 0.002(2) 0.016(2) 0.003(2)
C22 0.029(3) 0.058(4) 0.046(3) -0.015(3) 0.018(2) 0.002(2)
C23 0.0198(19) 0.034(3) 0.030(2) -0.003(2) 0.0097(17) -0.0003(19)
C24 0.029(2) 0.032(2) 0.0293(19) 0.001(3) 0.0110(17) 0.005(3)
C25 0.026(2) 0.058(4) 0.037(3) -0.010(2) 0.010(2) 0.008(2)
C26 0.045(3) 0.079(6) 0.043(3) -0.015(3) 0.005(2) 0.025(4)
C27 0.036(4) 0.163(9) 0.062(4) -0.035(5) -0.001(3) 0.026(5)
C28 0.034(4) 0.127(8) 0.076(5) -0.055(5) 0.011(4) -0.012(4)
C29 0.046(4) 0.094(6) 0.110(7) -0.046(5) 0.044(5) -0.018(4)
C30 0.035(3) 0.060(4) 0.062(4) -0.020(3) 0.023(3) -0.013(3)
C31 0.029(2) 0.028(3) 0.037(2) -0.005(2) 0.015(2) -0.002(2)
C32 0.035(3) 0.039(3) 0.038(3) -0.007(2) 0.008(2) -0.003(2)
C33 0.049(3) 0.047(4) 0.057(4) -0.020(3) 0.019(3) -0.016(3)
C34 0.062(4) 0.035(4) 0.081(4) -0.016(3) 0.042(4) -0.017(3)
C35 0.053(3) 0.029(3) 0.056(3) 0.000(3) 0.029(3) -0.002(3)
C36 0.034(3) 0.029(3) 0.039(3) 0.002(2) 0.017(2) 0.000(2)
C37 0.033(2) 0.038(3) 0.0295(19) 0.004(2) 0.0144(18) 0.006(3)
C38 0.051(3) 0.039(3) 0.035(3) 0.007(2) 0.023(3) 0.008(3)
C39 0.070(4) 0.039(3) 0.049(3) 0.014(3) 0.034(3) 0.012(3)
C40 0.085(5) 0.064(5) 0.040(3) 0.024(3) 0.037(4) 0.018(4)
C41 0.093(5) 0.062(5) 0.034(3) 0.007(3) 0.036(3) 0.022(4)
C42 0.061(4) 0.038(3) 0.034(3) 0.004(2) 0.022(3) 0.009(3)

loop_
_geom_bond_atom_site_label_1
_geom_bond_atom_site_label_2
_geom_bond_distance
_geom_bond_site_symmetry_2
_geom_bond_publ_flag
Ru1 N1 2.168(4) . ?
Ru1 N2 2.184(4) . ?
Ru1 P2 2.2138(15) . ?
Ru1 P1 2.2160(12) . ?
Ru1 Cl1 2.5904(12) . ?
P1 C16 1.831(5) . ?
P1 C10 1.836(4) . ?
P1 C3 1.886(5) . ?
P2 C31 1.832(5) . ?
P2 C37 1.848(5) . ?
P2 C24 1.895(5) . ?
N1 C2 1.468(5) . ?
N2 C23 1.493(5) . ?
O1 O1A 0.790(14) . ?
O1 C44 1.17(2) . ?
O1 C44A 1.41(2) . ?
O1 C46 1.46(2) . ?
O1A C44A 1.38(2) . ?
O1A C46 1.47(2) . ?
O1A C44 1.55(3) . ?
C1 C2 1.523(7) . ?
C2 C3 1.530(6) . ?
C3 C4 1.514(6) . ?
C4 C5 1.389(7) . ?
C4 C9 1.393(6) . ?
C5 C6 1.381(7) . ?
C6 C7 1.391(9) . ?
C7 C8 1.363(8) . ?
C8 C9 1.381(7) . ?
C10 C15 1.385(7) . ?
C10 C11 1.395(7) . ?
C11 C12 1.395(7) . ?
C12 C13 1.395(7) . ?
C13 C14 1.378(8) . ?
C14 C15 1.396(7) . ?
C16 C17 1.398(7) . ?
C16 C21 1.407(6) . ?
C17 C18 1.414(8) . ?
C18 C19 1.366(8) . ?
C19 C20 1.390(8) . ?
C20 C21 1.380(9) . ?
C22 C23 1.531(6) . ?
C23 C24 1.519(5) . ?
C24 C25 1.494(7) . ?
C25 C30 1.378(9) . ?
C25 C26 1.392(7) . ?
C26 C27 1.375(10) . ?
C27 C28 1.332(13) . ?
C28 C29 1.386(11) . ?
C29 C30 1.414(9) . ?
C31 C32 1.391(7) . ?
C31 C36 1.396(7) . ?
C32 C33 1.385(8) . ?
C33 C34 1.382(8) . ?
C34 C35 1.384(8) . ?
C35 C36 1.380(9) . ?
C37 C38 1.385(8) . ?
C37 C42 1.386(7) . ?
C38 C39 1.382(7) . ?
C39 C40 1.385(9) . ?
C40 C41 1.367(9) . ?
C41 C42 1.395(7) . ?
C43 C44A 1.44(2) . ?
C43 C44 1.48(2) . ?
C44 C44A 0.77(3) . ?
C46 C47 1.442(15) . ?
